data_4109137
loop_
_publ_author_name
'Yuichi Shimazaki'
'Tatsuo Yajima'
'Fumito Tani'
'Satoru Karasawa'
'Koichi Fukui'
'Yoshinori Naruta'
'Osamu Yamauchi'

_publ_section_title
;
 Syntheses and Electronic Structures of One-Electron-Oxidized Group 10
 Metal(II)-(Disalicylidene)diamine Complexes (Metal = Ni, Pd, Pt)
;
_journal_name_full 'Journal of the American Chemical Society'
_journal_page_first 2559
_journal_page_last 2568
_journal_paper_doi 10.1021/ja067022r
_journal_volume 129
_journal_year 2007
_chemical_formula_moiety 'C32 H46 N2 O2 Pd '
_chemical_formula_sum 'C32 H46 N2 O2 Pd'
_chemical_formula_weight 597.13
_space_group_IT_number 60
_symmetry_cell_setting orthorhombic
_symmetry_Int_Tables_number 60
_symmetry_space_group_name_Hall '-P 2n 2ab'
_symmetry_space_group_name_H-M 'P b c n'
_cell_angle_alpha 90
_cell_angle_beta 90
_cell_angle_gamma 90
_cell_formula_units_Z 4
_cell_length_a 26.674(8)
_cell_length_b 10.956(4)
_cell_length_c 10.273(4)
_cell_measurement_reflns_used 19981
_cell_measurement_temperature 133.2
_cell_measurement_theta_max 27.5
_cell_measurement_theta_min 3.0
_cell_volume 3002.2(18)
_computing_cell_refinement PROCESS-AUTO
_computing_data_collection PROCESS-AUTO
_computing_data_reduction 'teXsan Ver. 1.11'
_computing_publication_material 'teXsan Ver. 1.11'
_computing_structure_refinement 'teXsan Ver. 1.10'
_computing_structure_solution SIR92
_diffrn_detector_area_resol_mean 10.00
_diffrn_measured_fraction_theta_full 0.9511
_diffrn_measured_fraction_theta_max 0.9511
_diffrn_measurement_device_type 'Rigaku RAXIS-RAPID Imaging Plate'
_diffrn_measurement_method \w
_diffrn_radiation_type 'Mo K\a'
_diffrn_radiation_wavelength 0.7107
_diffrn_reflns_av_R_equivalents 0.095
_diffrn_reflns_limit_h_max 34
_diffrn_reflns_limit_h_min -34
_diffrn_reflns_limit_k_max 14
_diffrn_reflns_limit_k_min -14
_diffrn_reflns_limit_l_max 13
_diffrn_reflns_limit_l_min -11
_diffrn_reflns_number 23236
_diffrn_reflns_theta_full 27.45
_diffrn_reflns_theta_max 27.45
_exptl_absorpt_coefficient_mu 0.648
_exptl_absorpt_correction_T_max 0.968
_exptl_absorpt_correction_T_min 0.871
_exptl_absorpt_correction_type psi-scan
_exptl_absorpt_process_details '(North, Phillips & Mathews, 1968)'
_exptl_crystal_colour yellow
_exptl_crystal_density_diffrn 1.321
_exptl_crystal_description needle
_exptl_crystal_size_max 0.210
_exptl_crystal_size_mid 0.100
_exptl_crystal_size_min 0.050
_refine_diff_density_max 1.47
_refine_diff_density_min -1.73
_refine_ls_extinction_method none
_refine_ls_goodness_of_fit_ref 1.326
_refine_ls_hydrogen_treatment noref
_refine_ls_number_parameters 168
_refine_ls_number_reflns 3271
_refine_ls_R_factor_gt 0.0609
_refine_ls_shift/su_max 0.0073
_refine_ls_structure_factor_coef Fsqd
_refine_ls_weighting_details 'w = 1/[\s^2^(Fo^2^) + (0.05000(Max(Fo^2^,0) + 2Fc^2^)/3)^2^]'
_refine_ls_weighting_scheme calc
_refine_ls_wR_factor_ref 0.1550
_reflns_number_gt 2478
_reflns_number_total 3271
_reflns_threshold_expression F^2^>2.0\s(F^2^)
_cod_data_source_file ja067022rsi20060930_040142.cif
_cod_data_source_block SHIMAZAKI
_cod_original_cell_volume 3002(1)
_cod_original_formula_sum 'C32 H46 N2 O2 Pd '
_cod_database_code 4109137

loop_
_symmetry_equiv_pos_as_xyz
x,y,z
1/2-x,1/2-y,1/2+z
1/2+x,1/2-y,-z
-x,y,1/2-z
-x,-y,-z
1/2+x,1/2+y,1/2-z
1/2-x,1/2+y,z
x,-y,1/2+z

loop_
_atom_site_label
_atom_site_type_symbol
_atom_site_fract_x
_atom_site_fract_y
_atom_site_fract_z
_atom_site_U_iso_or_equiv
_atom_site_adp_type
_atom_site_occupancy
_atom_site_calc_flag
_atom_site_refinement_flags
Pd(1) Pd 0.5000 -0.03017(4) 0.7500 0.0165(1) Uani 1.00 d S
O(1) O 0.4646(1) -0.1587(3) 0.6517(3) 0.0165(7) Uani 1.00 d .
N(1) N 0.5289(1) 0.1013(3) 0.8533(4) 0.0168(9) Uani 1.00 d .
C(1) C 0.4251(2) -0.1382(4) 0.5752(4) 0.014(1) Uani 1.00 d .
C(2) C 0.3924(2) -0.2390(4) 0.5474(4) 0.014(1) Uani 1.00 d .
C(3) C 0.3542(2) -0.2207(4) 0.4585(5) 0.016(1) Uani 1.00 d .
C(4) C 0.3439(2) -0.1088(4) 0.3959(4) 0.014(1) Uani 1.00 d .
C(5) C 0.3744(2) -0.0127(4) 0.4276(4) 0.017(1) Uani 1.00 d .
C(6) C 0.4142(2) -0.0231(3) 0.5183(4) 0.015(1) Uani 1.00 d .
C(7) C 0.4395(2) 0.0887(4) 0.5534(4) 0.015(1) Uani 1.00 d .
C(8) C 0.5058(2) 0.2181(4) 0.8229(5) 0.020(1) Uani 1.00 d .
C(9) C 0.3999(2) -0.3625(4) 0.6171(4) 0.015(1) Uani 1.00 d .
C(10) C 0.3989(2) -0.3432(4) 0.7670(5) 0.024(1) Uani 1.00 d .
C(11) C 0.4502(2) -0.4205(4) 0.5785(5) 0.024(1) Uani 1.00 d .
C(12) C 0.3581(2) -0.4542(4) 0.5837(5) 0.023(1) Uani 1.00 d .
C(13) C 0.2989(2) -0.0992(4) 0.3031(4) 0.018(1) Uani 1.00 d .
C(14) C 0.2948(2) 0.0302(4) 0.2439(6) 0.028(1) Uani 1.00 d .
C(15) C 0.2504(2) -0.1261(5) 0.3781(5) 0.027(1) Uani 1.00 d .
C(16) C 0.3046(2) -0.1898(5) 0.1901(5) 0.029(1) Uani 1.00 d .
H(1) H 0.3337 -0.2798 0.4465 0.0279 Uiso 1.00 calc .
H(2) H 0.3688 0.0579 0.3995 0.0279 Uiso 1.00 calc .
H(3) H 0.4317 0.1518 0.5055 0.0279 Uiso 1.00 calc .
H(4) H 0.4765 0.2455 0.8703 0.0279 Uiso 1.00 calc .
H(5) H 0.5274 0.2735 0.8632 0.0279 Uiso 1.00 calc .
H(6) H 0.4045 -0.4180 0.8102 0.0295 Uiso 1.00 calc .
H(7) H 0.4244 -0.2862 0.7912 0.0295 Uiso 1.00 calc .
H(8) H 0.3672 -0.3108 0.7923 0.0295 Uiso 1.00 calc .
H(9) H 0.4553 -0.4950 0.6236 0.0293 Uiso 1.00 calc .
H(10) H 0.4503 -0.4382 0.4859 0.0293 Uiso 1.00 calc .
H(11) H 0.4772 -0.3665 0.5958 0.0293 Uiso 1.00 calc .
H(12) H 0.3265 -0.4219 0.6068 0.0280 Uiso 1.00 calc .
H(13) H 0.3586 -0.4714 0.4924 0.0280 Uiso 1.00 calc .
H(14) H 0.3636 -0.5287 0.6298 0.0280 Uiso 1.00 calc .
H(15) H 0.3244 0.0485 0.1952 0.0337 Uiso 1.00 calc .
H(16) H 0.2666 0.0353 0.1880 0.0337 Uiso 1.00 calc .
H(17) H 0.2914 0.0897 0.3116 0.0337 Uiso 1.00 calc .
H(18) H 0.2465 -0.0686 0.4485 0.0324 Uiso 1.00 calc .
H(19) H 0.2222 -0.1195 0.3226 0.0324 Uiso 1.00 calc .
H(20) H 0.2515 -0.2060 0.4148 0.0324 Uiso 1.00 calc .
H(21) H 0.3070 -0.2712 0.2220 0.0357 Uiso 1.00 calc .
H(22) H 0.2765 -0.1843 0.1329 0.0357 Uiso 1.00 calc .
H(23) H 0.3343 -0.1716 0.1414 0.0357 Uiso 1.00 calc .

loop_
_atom_site_aniso_label
_atom_site_aniso_U_11
_atom_site_aniso_U_22
_atom_site_aniso_U_33
_atom_site_aniso_U_12
_atom_site_aniso_U_13
_atom_site_aniso_U_23
Pd(1) 0.0139(2) 0.0142(3) 0.0214(3) 0.0000 -0.0002(2) 0.0000
O(1) 0.017(1) 0.011(1) 0.021(2) 0.001(1) -0.005(1) 0.001(1)
N(1) 0.014(2) 0.016(2) 0.021(2) 0.001(2) 0.002(2) -0.006(2)
C(1) 0.010(2) 0.016(2) 0.017(2) 0.000(2) 0.002(2) -0.000(2)
C(2) 0.012(2) 0.013(2) 0.017(2) -0.001(2) 0.002(2) -0.002(2)
C(3) 0.011(2) 0.020(2) 0.017(2) -0.003(2) 0.001(2) -0.005(2)
C(4) 0.014(2) 0.017(2) 0.013(2) 0.001(2) 0.001(2) 0.000(2)
C(5) 0.016(2) 0.018(2) 0.017(2) 0.003(2) 0.001(2) -0.003(2)
C(6) 0.013(2) 0.010(2) 0.021(2) -0.000(2) 0.002(2) -0.000(2)
C(7) 0.015(2) 0.015(2) 0.014(2) 0.004(2) -0.000(2) 0.001(2)
C(8) 0.021(2) 0.017(2) 0.022(2) 0.005(2) -0.004(2) -0.005(2)
C(9) 0.013(2) 0.014(2) 0.018(2) -0.001(2) 0.001(2) -0.000(2)
C(10) 0.026(2) 0.024(2) 0.021(3) -0.004(2) 0.001(2) 0.009(2)
C(11) 0.019(2) 0.015(2) 0.037(3) 0.000(2) 0.002(2) 0.003(2)
C(12) 0.020(2) 0.016(2) 0.032(3) -0.008(2) 0.002(2) -0.001(2)
C(13) 0.014(2) 0.027(2) 0.014(2) -0.001(2) -0.003(2) 0.002(2)
C(14) 0.029(2) 0.029(3) 0.026(2) 0.002(2) -0.013(3) -0.000(2)
C(15) 0.015(2) 0.046(3) 0.022(2) -0.003(2) -0.003(2) 0.002(2)
C(16) 0.030(3) 0.035(3) 0.022(3) -0.002(2) -0.005(2) -0.005(2)

loop_
_atom_type_symbol
_atom_type_description
_atom_type_scat_dispersion_real
_atom_type_scat_dispersion_imag
_atom_type_scat_source
C C 0.003 0.002
;International Tables for Crystallography
(1992, Vol. C, Tables 4.2.6.8 and 6.1.1.1)
;
H H 0.000 0.000
;International Tables for Crystallography
(1992, Vol. C, Table 6.1.1.2)
;
O O 0.011 0.006
;International Tables for Crystallography
(1992, Vol. C, Tables 4.2.6.8 and 6.1.1.1)
;
N N 0.006 0.003
;International Tables for Crystallography
(1992, Vol. C, Tables 4.2.6.8 and 6.1.1.1)
;
Pd Pd -0.999 1.007
;International Tables for Crystallography
(1992, Vol. C, Tables 4.2.6.8 and 6.1.1.1)
;

loop_
_geom_angle_atom_site_label_1
_geom_angle_atom_site_label_2
_geom_angle_atom_site_label_3
_geom_angle
_geom_angle_site_symmetry_1
_geom_angle_site_symmetry_3
_geom_angle_publ_flag
O(1) Pd(1) O(1) 89.0(2) . 4_656 yes
O(1) Pd(1) N(1) 174.7(1) . . yes
O(1) Pd(1) N(1) 93.4(1) . 4_656 yes
O(1) Pd(1) N(1) 93.4(1) 4_656 . yes
O(1) Pd(1) N(1) 174.7(1) 4_656 4_656 yes
N(1) Pd(1) N(1) 84.6(2) . 4_656 yes
Pd(1) O(1) C(1) 124.0(3) . . yes
Pd(1) N(1) C(7) 125.9(3) . 4_656 yes
Pd(1) N(1) C(8) 111.5(3) . . yes
C(7) N(1) C(8) 122.2(4) 4_656 . yes
O(1) C(1) C(2) 117.9(4) . . yes
O(1) C(1) C(6) 123.7(4) . . yes
C(2) C(1) C(6) 118.5(4) . . yes
C(1) C(2) C(3) 117.9(4) . . yes
C(1) C(2) C(9) 120.2(4) . . yes
C(3) C(2) C(9) 121.9(4) . . yes
C(2) C(3) C(4) 124.7(4) . . yes
C(3) C(4) C(5) 116.4(4) . . yes
C(3) C(4) C(13) 119.5(4) . . yes
C(5) C(4) C(13) 124.0(4) . . yes
C(4) C(5) C(6) 122.6(4) . . yes
C(1) C(6) C(5) 119.7(4) . . yes
C(1) C(6) C(7) 123.7(4) . . yes
C(5) C(6) C(7) 116.5(4) . . yes
N(1) C(7) C(6) 125.8(4) 4_656 . yes
N(1) C(8) C(8) 107.2(3) . 4_656 yes
C(2) C(9) C(10) 109.7(4) . . yes
C(2) C(9) C(11) 110.8(4) . . yes
C(2) C(9) C(12) 112.0(4) . . yes
C(10) C(9) C(11) 109.1(4) . . yes
C(10) C(9) C(12) 107.2(4) . . yes
C(11) C(9) C(12) 107.8(3) . . yes
C(4) C(13) C(14) 111.2(4) . . yes
C(4) C(13) C(15) 109.5(4) . . yes
C(4) C(13) C(16) 110.4(4) . . yes
C(14) C(13) C(15) 108.3(4) . . yes
C(14) C(13) C(16) 107.6(4) . . yes
C(15) C(13) C(16) 109.8(4) . . yes

loop_
_geom_bond_atom_site_label_1
_geom_bond_atom_site_label_2
_geom_bond_distance
_geom_bond_site_symmetry_2
_geom_bond_publ_flag
Pd(1) O(1) 1.975(3) . yes
Pd(1) O(1) 1.974(3) 4_656 yes
Pd(1) N(1) 1.948(4) . yes
Pd(1) N(1) 1.948(4) 4_656 yes
O(1) C(1) 1.332(5) . yes
N(1) C(7) 1.284(6) 4_656 yes
N(1) C(8) 1.454(5) . yes
C(1) C(2) 1.436(6) . yes
C(1) C(6) 1.421(6) . yes
C(2) C(3) 1.384(6) . yes
C(2) C(9) 1.544(6) . yes
C(3) C(4) 1.412(6) . yes
C(4) C(5) 1.370(6) . yes
C(4) C(13) 1.536(6) . yes
C(5) C(6) 1.417(6) . yes
C(6) C(7) 1.444(6) . yes
C(8) C(8) 1.529(9) 4_656 yes
C(9) C(10) 1.555(6) . yes
C(9) C(11) 1.537(6) . yes
C(9) C(12) 1.540(6) . yes
C(13) C(14) 1.546(7) . yes
C(13) C(15) 1.535(7) . yes
C(13) C(16) 1.535(7) . yes
